data_4318501
loop_
_publ_author_name
'Robertus J. M. Klein Gebbink'
'Robert T. Jonas'
'Christian R. Goldsmith'
'T. Daniel P. Stack'

_publ_section_title
;
 A Periodic Walk: A Series of First-Row Transition Metal Complexes with
 the Pentadentate Ligand PY5
;
_journal_name_full 'Inorganic Chemistry'
_journal_page_first 4633
_journal_page_last 4641
_journal_paper_doi 10.1021/ic025617r
_journal_volume 41
_journal_year 2002
_chemical_formula_sum 'C31.5 H25 Cl2 Cu N5 O4'
_chemical_formula_weight 672.03
_space_group_IT_number 15
_symmetry_cell_setting monoclinic
_symmetry_Int_Tables_number 15
_symmetry_space_group_name_Hall '-C 2yc'
_symmetry_space_group_name_H-M 'C 1 2/c 1'
_cell_angle_alpha 90
_cell_angle_beta 112.66(0)
_cell_angle_gamma 90
_cell_formula_units_Z 8
_cell_length_a 23.542(1)
_cell_length_b 14.288(0)
_cell_length_c 19.713(1)
_cell_measurement_reflns_used 0
_cell_measurement_temperature 273.2
_cell_measurement_theta_max 0.0
_cell_measurement_theta_min 0.0
_cell_volume 6119.0(4)
_computing_cell_refinement 'MSC/AFC Diffractometer Control'
_computing_data_collection 'MSC/AFC Diffractometer Control'
_computing_data_reduction 'teXsan for Windows (MSC, 1997)'
_computing_publication_material 'teXsan for Windows (MSC, 1997)'
_computing_structure_refinement 'teXsan for Windows (MSC, 1997)'
_computing_structure_solution
;

SHELXS86 (Sheldrick, 1985)

;
_diffrn_ambient_temperature 273.2
_diffrn_measurement_device unknown
_diffrn_orient_matrix_UB_11 0.00000
_diffrn_orient_matrix_UB_12 0.00000
_diffrn_orient_matrix_UB_13 0.00000
_diffrn_orient_matrix_UB_21 0.00000
_diffrn_orient_matrix_UB_22 0.00000
_diffrn_orient_matrix_UB_23 0.00000
_diffrn_orient_matrix_UB_31 0.00000
_diffrn_orient_matrix_UB_32 0.00000
_diffrn_orient_matrix_UB_33 0.00000
_diffrn_radiation_detector 'scintillation counter'
_diffrn_radiation_monochromator graphite
_diffrn_radiation_source 'X-ray tube'
_diffrn_radiation_type 'Mo K\a'
_diffrn_radiation_wavelength 0.7107
_diffrn_reflns_av_R_equivalents 0.04824
_diffrn_reflns_limit_h_max 29
_diffrn_reflns_limit_h_min 0
_diffrn_reflns_limit_k_max 17
_diffrn_reflns_limit_k_min -17
_diffrn_reflns_limit_l_max 21
_diffrn_reflns_limit_l_min -23
_diffrn_reflns_number 14676
_diffrn_reflns_reduction_process 'Lp corrections applied'
_diffrn_reflns_theta_max 26.08
_diffrn_reflns_theta_min 1.12
_diffrn_standards_decay_% 0.00
_diffrn_standards_interval_count 0
_diffrn_standards_number 0
_exptl_absorpt_coefficient_mu 0.933
_exptl_absorpt_correction_type none
_exptl_crystal_colour unknown
_exptl_crystal_density_diffrn 1.459
_exptl_crystal_density_meas ?
_exptl_crystal_description unknown
_exptl_crystal_F_000 2752.00
_exptl_crystal_size_max 0.00
_exptl_crystal_size_mid 0.00
_exptl_crystal_size_min 0.00
_refine_diff_density_max 0.99
_refine_diff_density_min -0.68
_refine_ls_extinction_method none
_refine_ls_goodness_of_fit_all 2.174
_refine_ls_goodness_of_fit_ref 2.170
_refine_ls_hydrogen_treatment noref
_refine_ls_matrix_type full
_refine_ls_number_constraints 0
_refine_ls_number_parameters 374
_refine_ls_number_reflns 3213
_refine_ls_number_restraints 0
_refine_ls_R_factor_all 0.0555
_refine_ls_R_factor_gt 0.0550
_refine_ls_shift/su_max 0.2800
_refine_ls_shift/su_mean 0.0130
_refine_ls_structure_factor_coef F
_refine_ls_weighting_details 'w = 1/[\s^2^(Fo) + 0.00022|Fo|^2^]'
_refine_ls_weighting_scheme sigma
_refine_ls_wR_factor_all 0.0690
_refine_ls_wR_factor_ref 0.0690
_reflns_number_gt 3213
_reflns_number_total 5640
_reflns_threshold_expression I>3.00\s(I)
_cod_data_source_file ic025617r_4.cif
_cod_data_source_block '_rt65a'
_cod_depositor_comments
;
The following automatic conversions were performed:

'_exptl_crystal_density_meas' value 'not measured' was changed to '?'
- the value is perceived as not measured.

Automatic conversion script
Id: cif_fix_values 3008 2015-01-20 13:52:24Z robertas 
;
_cod_original_cell_volume 6119(0)
_cod_original_sg_symbol_H-M 'C 2/c '
_cod_original_formula_sum 'C31.50 H25 Cl2 Cu N5 O4 '
_cod_database_code 4318501

loop_
_symmetry_equiv_pos_as_xyz
'   +x,   +y,   +z'
'   -x,   +y,1/2-z'
'   -x,   -y,   -z'
'   +x,   -y,1/2+z'
'1/2+x,1/2+y,   +z'
1/2-x,1/2+y,1/2-z
'1/2-x,1/2-y,   -z'
1/2+x,1/2-y,1/2+z

loop_
_atom_site_label
_atom_site_fract_x
_atom_site_fract_y
_atom_site_fract_z
_atom_site_U_iso_or_equiv
_atom_site_occupancy
_atom_site_refinement_flags
_atom_site_adp_type
_atom_site_calc_flag
_atom_site_calc_attached_atom
Cu(0) 0.1654(0) 0.8025(0) 0.2524(0) 0.025(0) 1 . Uani d ?
Cl(1) 0.0913(1) 0.9067(1) 0.1946(1) 0.036(0) 1 . Uani d ?
Cl(2) 0.0772(1) 0.310(0) 0.4622(1) 0.049(0) 1 . Uani d ?
O(1) 0.372(0) 0.815(0) 0.323(0) 0.039(1) 1 . Uani d ?
O(2) 0.133(0) 0.544(0) 0.364(0) 0.030(1) 1 . Uani d ?
O(3) 0 0.206(1) 0 0.16(0) 1 S Uiso d ?
O(4) 0.484(1) 0.45(0) 0.513(1) 0.18(1) 1 S Uiso d ?
O(5) 0.108(0) 0.121(1) 0.404(0) 0.13(0) 1 . Uiso d ?
N(1) 0.229(0) 0.709(0) 0.314(0) 0.022(1) 1 . Uani d ?
N(2) 0.223(0) 0.901(0) 0.314(0) 0.03(0) 1 . Uani d ?
N(3) 0.222(0) 0.811(0) 0.179(0) 0.03(0) 1 . Uani d ?
N(4) 0.107(0) 0.693(0) 0.209(0) 0.03(0) 1 . Uani d ?
N(5) 0.182(0) 0.745(0) 0.429(0) 0.03(0) 1 . Uani d ?
C(1) 0.287(0) 0.717(0) 0.317(0) 0.03(0) 1 . Uani d ?
C(2) 0.325(0) 0.640(0) 0.333(0) 0.04(0) 1 . Uani d ?
C(3) 0.306(0) 0.557(0) 0.352(0) 0.03(0) 1 . Uani d ?
C(4) 0.248(0) 0.551(0) 0.355(0) 0.03(0) 1 . Uani d ?
C(5) 0.211(0) 0.628(0) 0.336(0) 0.02(0) 1 . Uani d ?
C(6) 0.307(0) 0.811(0) 0.298(0) 0.03(0) 1 . Uani d ?
C(7) 0.407(0) 0.807(0) 0.402(0) 0.05(0) 1 . Uani d ?
C(8) 0.283(0) 0.898(0) 0.324(0) 0.03(0) 1 . Uani d ?
C(9) 0.321(0) 0.976(0) 0.353(0) 0.04(0) 1 . Uani d ?
C(10) 0.299(0) 1.053(0) 0.377(0) 0.04(0) 1 . Uani d ?
C(11) 0.239(0) 1.051(0) 0.371(0) 0.04(0) 1 . Uani d ?
C(12) 0.202(0) 0.975(0) 0.339(0) 0.04(0) 1 . Uani d ?
C(13) 0.283(0) 0.813(0) 0.213(0) 0.03(0) 1 . Uani d ?
C(14) 0.322(0) 0.817(0) 0.175(0) 0.04(0) 1 . Uani d ?
C(15) 0.296(0) 0.819(0) 0.099(0) 0.04(0) 1 . Uani d ?
C(16) 0.233(0) 0.819(0) 0.064(0) 0.03(0) 1 . Uani d ?
C(17) 0.198(0) 0.814(0) 0.106(0) 0.03(0) 1 . Uani d ?
C(18) 0.145(0) 0.628(0) 0.332(0) 0.02(0) 1 . Uani d ?
C(19) 0.152(0) 0.540(0) 0.442(0) 0.04(0) 1 . Uani d ?
C(20) 0.102(0) 0.622(0) 0.251(0) 0.03(0) 1 . Uani d ?
C(21) 0.062(0) 0.548(0) 0.223(0) 0.03(0) 1 . Uani d ?
C(22) 0.026(0) 0.546(0) 0.148(0) 0.03(0) 1 . Uani d ?
C(23) 0.032(0) 0.618(0) 0.104(0) 0.03(0) 1 . Uani d ?
C(24) 0.073(0) 0.690(0) 0.137(0) 0.03(0) 1 . Uani d ?
C(25) 0.133(0) 0.715(0) 0.371(0) 0.02(0) 1 . Uani d ?
C(26) 0.075(0) 0.756(0) 0.349(0) 0.03(0) 1 . Uani d ?
C(27) 0.067(0) 0.829(0) 0.389(0) 0.04(0) 1 . Uani d ?
C(28) 0.118(0) 0.860(0) 0.449(0) 0.04(0) 1 . Uani d ?
C(29) 0.173(0) 0.817(0) 0.466(0) 0.03(0) 1 . Uani d ?
C(30) 0.471(0) 0.132(1) 0.699(0) 0.08(0) 1 . Uiso d ?
C(31) 0.515(1) 0.36(0) 0.537(1) 0.10(1) 1 S Uiso d ?
C(32) 0.054(1) 0.090(1) 0.341(1) 0.15(0) 1 . Uiso d ?

loop_
_atom_site_aniso_label
_atom_site_aniso_U_11
_atom_site_aniso_U_22
_atom_site_aniso_U_33
_atom_site_aniso_U_12
_atom_site_aniso_U_13
_atom_site_aniso_U_23
Cu(0) 0.018(0) 0.027(0) 0.029(0) -0.001(0) 0.009(0) 0.001(0)
Cl(1) 0.024(1) 0.034(1) 0.047(1) 0.002(1) 0.009(1) 0.006(1)
Cl(2) 0.030(1) 0.08(0) 0.036(1) -0.003(1) 0.014(1) -0.003(1)
O(1) 0.02(0) 0.06(0) 0.04(0) -0.01(0) 0.01(0) 0.00(0)
O(2) 0.03(0) 0.03(0) 0.03(0) -0.00(0) 0.01(0) 0.00(0)
N(1) 0.01(0) 0.03(0) 0.02(0) -0.00(0) 0.01(0) 0.00(0)
N(2) 0.03(0) 0.03(0) 0.03(0) -0.00(0) 0.01(0) -0.00(0)
N(3) 0.03(0) 0.03(0) 0.02(0) -0.01(0) 0.01(0) -0.00(0)
N(4) 0.02(0) 0.04(0) 0.02(0) -0.00(0) 0.01(0) -0.01(0)
N(5) 0.02(0) 0.04(0) 0.03(0) 0.00(0) 0.01(0) -0.00(0)
C(1) 0.02(0) 0.03(0) 0.03(0) -0.00(0) 0.01(0) 0.00(0)
C(2) 0.02(0) 0.05(0) 0.04(0) 0.01(0) 0.01(0) 0.00(0)
C(3) 0.03(0) 0.03(0) 0.04(0) 0.01(0) 0.02(0) -0.00(0)
C(4) 0.03(0) 0.03(0) 0.03(0) 0.01(0) 0.01(0) 0.00(0)
C(5) 0.02(0) 0.03(0) 0.02(0) 0.00(0) 0.01(0) -0.00(0)
C(6) 0.01(0) 0.04(0) 0.03(0) -0.00(0) 0.01(0) -0.00(0)
C(7) 0.03(0) 0.06(0) 0.05(0) -0.01(0) 0.00(0) 0.00(0)
C(8) 0.03(0) 0.04(0) 0.02(0) -0.01(0) 0.01(0) 0.00(0)
C(9) 0.04(0) 0.04(0) 0.03(0) -0.02(0) 0.02(0) -0.00(0)
C(10) 0.06(0) 0.03(0) 0.04(0) -0.02(0) 0.02(0) -0.01(0)
C(11) 0.06(0) 0.02(0) 0.04(0) 0.00(0) 0.02(0) 0.00(0)
C(12) 0.04(0) 0.03(0) 0.04(0) -0.00(0) 0.01(0) -0.01(0)
C(13) 0.02(0) 0.03(0) 0.03(0) -0.00(0) 0.01(0) -0.00(0)
C(14) 0.04(0) 0.03(0) 0.05(0) -0.00(0) 0.02(0) -0.00(0)
C(15) 0.05(0) 0.03(0) 0.04(0) -0.01(0) 0.03(0) -0.01(0)
C(16) 0.05(0) 0.03(0) 0.03(0) -0.01(0) 0.02(0) -0.00(0)
C(17) 0.03(0) 0.04(0) 0.03(0) -0.01(0) 0.01(0) -0.02(0)
C(18) 0.03(0) 0.02(0) 0.02(0) 0.00(0) 0.01(0) 0.00(0)
C(19) 0.05(0) 0.04(0) 0.04(0) 0.00(0) 0.02(0) 0.01(0)
C(20) 0.03(0) 0.03(0) 0.03(0) -0.00(0) 0.02(0) -0.00(0)
C(21) 0.02(0) 0.03(0) 0.03(0) -0.00(0) 0.01(0) -0.00(0)
C(22) 0.02(0) 0.04(0) 0.04(0) -0.01(0) 0.01(0) -0.01(0)
C(23) 0.03(0) 0.05(0) 0.03(0) -0.00(0) 0.01(0) -0.00(0)
C(24) 0.03(0) 0.04(0) 0.03(0) -0.01(0) 0.01(0) 0.00(0)
C(25) 0.02(0) 0.03(0) 0.02(0) 0.00(0) 0.01(0) 0.00(0)
C(26) 0.02(0) 0.05(0) 0.03(0) 0.00(0) 0.01(0) -0.00(0)
C(27) 0.02(0) 0.05(0) 0.04(0) 0.02(0) 0.01(0) -0.00(0)
C(28) 0.04(0) 0.04(0) 0.04(0) 0.01(0) 0.01(0) -0.01(0)
C(29) 0.03(0) 0.04(0) 0.03(0) -0.00(0) 0.01(0) -0.01(0)

loop_
_atom_type_symbol
_atom_type_oxidation_number
_atom_type_number_in_cell
_atom_type_scat_dispersion_real
_atom_type_scat_dispersion_imag
_atom_type_scat_source
C 0 252 0.002 0.002
;International Tables for Crystallography

(1992, Vol. C, Table 6.1.1.2)

;
H 0 200 0.000 0.000
;International Tables for Crystallography

(1992, Vol. C, Table 6.1.1.2)

;
N 0 40 0.004 0.003
;International Tables for Crystallography

(1992, Vol. C, Table 6.1.1.2)

;
O 0 32 0.008 0.006
;International Tables for Crystallography

(1992, Vol. C, Table 6.1.1.2)

;
Cl 0 16 0.132 0.159
;International Tables for Crystallography

(1992, Vol. C, Tables 4.2.6.8 and 6.1.1.1)

;
Cu 0 8 0.263 1.266
;International Tables for Crystallography

(1992, Vol. C, Tables 4.2.6.8 and 6.1.1.1)

;

loop_
_geom_angle_atom_site_label_1
_geom_angle_atom_site_label_2
_geom_angle_atom_site_label_3
_geom_angle
_geom_angle_site_symmetry_1
_geom_angle_site_symmetry_2
_geom_angle_site_symmetry_3
_geom_angle_publ_flag
Cl(1) Cu N(1) 173(0) . . . ?
Cl(1) Cu N(2) 91(0) . . . ?
Cl(1) Cu N(4) 93(0) . . . ?
Cl(1) Cu N(5) 100(0) . . . ?
N(1) Cu N(2) 88(0) . . . ?
N(1) Cu N(4) 87(0) . . . ?
N(1) Cu N(5) 87(0) . . . ?
N(2) Cu N(4) 169(0) . . . ?
N(2) Cu N(5) 104(0) . . . ?
N(4) Cu N(5) 85(0) . . . ?
C(6) O(1) C(7) 119(1) . . . ?
C(18) O(2) C(19) 118(1) . . . ?
Cu N(1) C(1) 121(1) . . . ?
Cu N(1) C(5) 119(1) . . . ?
C(1) N(1) C(5) 118(1) . . . ?
Cu N(2) C(8) 121(1) . . . ?
Cu N(2) C(12) 120(1) . . . ?
C(8) N(2) C(12) 118(1) . . . ?
C(13) N(3) C(17) 118(1) . . . ?
Cu N(4) C(20) 119(1) . . . ?
Cu N(4) C(24) 121(1) . . . ?
C(20) N(4) C(24) 119(1) . . . ?
Cu N(5) C(25) 119(1) . . . ?
Cu N(5) C(29) 125(1) . . . ?
C(25) N(5) C(29) 117(1) . . . ?
N(1) C(1) C(2) 122(1) . . . ?
N(1) C(1) C(6) 115(1) . . . ?
C(2) C(1) C(6) 122(1) . . . ?
C(1) C(2) C(3) 118(1) . . . ?
C(1) C(2) H(1) 120.7 . . . no
C(3) C(2) H(1) 120.8 . . . no
C(2) C(3) C(4) 119(1) . . . ?
C(2) C(3) H(2) 120.2 . . . no
C(4) C(3) H(2) 120.4 . . . no
C(3) C(4) C(5) 120(1) . . . ?
C(3) C(4) H(3) 120.2 . . . no
C(5) C(4) H(3) 120.3 . . . no
N(1) C(5) C(4) 122(1) . . . ?
N(1) C(5) C(18) 117(1) . . . ?
C(4) C(5) C(18) 121(1) . . . ?
O(1) C(6) C(1) 111(1) . . . ?
O(1) C(6) C(8) 105(1) . . . ?
O(1) C(6) C(13) 111(1) . . . ?
C(1) C(6) C(8) 107(1) . . . ?
C(1) C(6) C(13) 110(1) . . . ?
C(8) C(6) C(13) 113(1) . . . ?
O(1) C(7) H(4) 109.3 . . . no
O(1) C(7) H(5) 109.4 . . . no
O(1) C(7) H(6) 109.4 . . . no
H(4) C(7) H(5) 109.5 . . . no
H(4) C(7) H(6) 109.5 . . . no
H(5) C(7) H(6) 109.7 . . . no
N(2) C(8) C(6) 115(1) . . . ?
N(2) C(8) C(9) 122(1) . . . ?
C(6) C(8) C(9) 123(1) . . . ?
C(8) C(9) C(10) 119(1) . . . ?
C(8) C(9) H(7) 120.4 . . . no
C(10) C(9) H(7) 120.5 . . . no
C(9) C(10) C(11) 119(1) . . . ?
C(9) C(10) H(8) 120.6 . . . no
C(11) C(10) H(8) 120.6 . . . no
C(10) C(11) C(12) 120(1) . . . ?
C(10) C(11) H(9) 120.2 . . . no
C(12) C(11) H(9) 120.2 . . . no
N(2) C(12) C(11) 122(1) . . . ?
N(2) C(12) H(10) 118.9 . . . no
C(11) C(12) H(10) 119.0 . . . no
N(3) C(13) C(6) 115(1) . . . ?
N(3) C(13) C(14) 123(1) . . . ?
C(6) C(13) C(14) 122(1) . . . ?
C(13) C(14) C(15) 119(1) . . . ?
C(13) C(14) H(11) 120.5 . . . no
C(15) C(14) H(11) 120.5 . . . no
C(14) C(15) C(16) 117(1) . . . ?
C(14) C(15) H(12) 121.5 . . . no
C(16) C(15) H(12) 121.3 . . . no
C(15) C(16) C(17) 119(1) . . . ?
C(15) C(16) H(13) 120.5 . . . no
C(17) C(16) H(13) 120.4 . . . no
N(3) C(17) C(16) 124(1) . . . ?
N(3) C(17) H(14) 117.9 . . . no
C(16) C(17) H(14) 117.9 . . . no
O(2) C(18) C(5) 110(1) . . . ?
O(2) C(18) C(20) 109(1) . . . ?
O(2) C(18) C(25) 106(1) . . . ?
C(5) C(18) C(20) 116(1) . . . ?
C(5) C(18) C(25) 107(1) . . . ?
C(20) C(18) C(25) 108(1) . . . ?
O(2) C(19) H(15) 109.4 . . . no
O(2) C(19) H(16) 109.5 . . . no
O(2) C(19) H(17) 109.5 . . . no
H(15) C(19) H(16) 109.4 . . . no
H(15) C(19) H(17) 109.5 . . . no
H(16) C(19) H(17) 109.5 . . . no
N(4) C(20) C(18) 118(1) . . . ?
N(4) C(20) C(21) 120(1) . . . ?
C(18) C(20) C(21) 121(1) . . . ?
C(20) C(21) C(22) 120(1) . . . ?
C(20) C(21) H(18) 120.0 . . . no
C(22) C(21) H(18) 120.0 . . . no
C(21) C(22) C(23) 119(1) . . . ?
C(21) C(22) H(19) 120.5 . . . no
C(23) C(22) H(19) 120.3 . . . no
C(22) C(23) C(24) 119(1) . . . ?
C(22) C(23) H(20) 120.4 . . . no
C(24) C(23) H(20) 120.4 . . . no
N(4) C(24) C(23) 122(1) . . . ?
N(4) C(24) H(21) 119.0 . . . no
C(23) C(24) H(21) 119.0 . . . no
N(5) C(25) C(18) 113(1) . . . ?
N(5) C(25) C(26) 125(1) . . . ?
C(18) C(25) C(26) 122(1) . . . ?
C(25) C(26) C(27) 118(1) . . . ?
C(25) C(26) H(22) 121.0 . . . no
C(27) C(26) H(22) 121.0 . . . no
C(26) C(27) C(28) 119(1) . . . ?
C(26) C(27) H(23) 120.3 . . . no
C(28) C(27) H(23) 120.4 . . . no
C(27) C(28) C(29) 118(1) . . . ?
C(27) C(28) H(24) 120.8 . . . no
C(29) C(28) H(24) 120.9 . . . no
N(5) C(29) C(28) 123(1) . . . ?
N(5) C(29) H(25) 118.4 . . . no
C(28) C(29) H(25) 118.5 . . . no
C(31) C(30) C(31) 85(2) . . . ?

loop_
_geom_bond_atom_site_label_1
_geom_bond_atom_site_label_2
_geom_bond_distance
_geom_bond_site_symmetry_1
_geom_bond_site_symmetry_2
_geom_bond_publ_flag
Cu Cl(1) 2.25(0) . . ?
Cu N(1) 2.02(1) . . ?
Cu N(2) 2.04(1) . . ?
Cu N(4) 2.00(1) . . ?
Cu N(5) 2.30(1) . . ?
O(1) C(6) 1.4(0) . . ?
O(1) C(7) 1.4(0) . . ?
O(2) C(18) 1.43(1) . . ?
O(2) C(19) 1.4(0) . . ?
N(1) C(1) 1.3(0) . . ?
N(1) C(5) 1.3(0) . . ?
N(2) C(8) 1.4(0) . . ?
N(2) C(12) 1.33(1) . . ?
N(3) C(13) 1.33(1) . . ?
N(3) C(17) 1.3(0) . . ?
N(4) C(20) 1.4(0) . . ?
N(4) C(24) 1.3(0) . . ?
N(5) C(25) 1.34(1) . . ?
N(5) C(29) 1.3(0) . . ?
C(1) C(2) 1.4(0) . . ?
C(1) C(6) 1.5(0) . . ?
C(2) C(3) 1.4(0) . . ?
C(2) H(1) 0.95 . . no
C(3) C(4) 1.3(0) . . ?
C(3) H(2) 0.95 . . no
C(4) C(5) 1.4(0) . . ?
C(4) H(3) 0.95 . . no
C(5) C(18) 1.5(0) . . ?
C(6) C(8) 1.52(1) . . ?
C(6) C(13) 1.5(0) . . ?
C(7) H(4) 0.95 . . no
C(7) H(5) 0.95 . . no
C(7) H(6) 0.95 . . no
C(8) C(9) 1.4(0) . . ?
C(9) C(10) 1.4(0) . . ?
C(9) H(7) 0.95 . . no
C(10) C(11) 1.4(0) . . ?
C(10) H(8) 0.95 . . no
C(11) C(12) 1.4(0) . . ?
C(11) H(9) 0.95 . . no
C(12) H(10) 0.95 . . no
C(13) C(14) 1.4(0) . . ?
C(14) C(15) 1.4(0) . . ?
C(14) H(11) 0.95 . . no
C(15) C(16) 1.4(0) . . ?
C(15) H(12) 0.95 . . no
C(16) C(17) 1.4(0) . . ?
C(16) H(13) 0.95 . . no
C(17) H(14) 0.95 . . no
C(18) C(20) 1.5(0) . . ?
C(18) C(25) 1.6(0) . . ?
C(19) H(15) 0.95 . . no
C(19) H(16) 0.95 . . no
C(19) H(17) 0.95 . . no
C(20) C(21) 1.4(0) . . ?
C(21) C(22) 1.4(0) . . ?
C(21) H(18) 0.95 . . no
C(22) C(23) 1.4(0) . . ?
C(22) H(19) 0.95 . . no
C(23) C(24) 1.4(0) . . ?
C(23) H(20) 0.95 . . no
C(24) H(21) 0.95 . . no
C(25) C(26) 1.4(0) . . ?
C(26) C(27) 1.4(0) . . ?
C(26) H(22) 0.95 . . no
C(27) C(28) 1.4(0) . . ?
C(27) H(23) 0.95 . . no
C(28) C(29) 1.4(0) . . ?
C(28) H(24) 0.95 . . no
C(29) H(25) 0.95 . . no
C(30) C(31) 1.4(0) . . ?
C(30) C(31) 1.4(0) . . ?
C(32) C(33) 1.3(0) . . ?

loop_
_geom_contact_atom_site_label_1
_geom_contact_atom_site_label_2
_geom_contact_distance
_geom_contact_site_symmetry_1
_geom_contact_site_symmetry_2
_geom_contact_publ_flag
? ? ? ? ? ?

loop_
_geom_torsion_atom_site_label_1
_geom_torsion_atom_site_label_2
_geom_torsion_atom_site_label_3
_geom_torsion_atom_site_label_4
_geom_torsion_site_symmetry_1
_geom_torsion_site_symmetry_2
_geom_torsion_site_symmetry_3
_geom_torsion_site_symmetry_4
_geom_torsion
_geom_torsion_publ_flag
Cu N(1) C(1) C(2) . . . . 158(1) no
Cu N(1) C(1) C(6) . . . . -18(1) no
Cu N(1) C(5) C(4) . . . . -155(1) no
Cu N(1) C(5) C(18) . . . . 20(1) no
Cu N(2) C(8) C(6) . . . . -3(1) no
Cu N(2) C(8) C(9) . . . . 179(1) no
Cu N(2) C(12) C(11) . . . . -180(1) no
Cu N(4) C(20) C(18) . . . . -9(1) no
Cu N(4) C(20) C(21) . . . . 168(1) no
Cu N(4) C(24) C(23) . . . . -170(1) no
Cu N(5) C(25) C(18) . . . . 0(1) no
Cu N(5) C(25) C(26) . . . . 179(1) no
Cu N(5) C(29) C(28) . . . . -180(1) no
Cl(1) Cu N(1) C(1) . . . . 57(2) no
Cl(1) Cu N(1) C(5) . . . . -139(1) no
Cl(1) Cu N(2) C(8) . . . . -132(1) no
Cl(1) Cu N(2) C(12) . . . . 49(1) no
Cl(1) Cu N(4) C(20) . . . . -137(1) no
Cl(1) Cu N(4) C(24) . . . . 37(1) no
Cl(1) Cu N(5) C(25) . . . . 137(1) no
Cl(1) Cu N(5) C(29) . . . . -43(1) no
O(1) C(6) C(1) N(1) . . . . -173(1) no
O(1) C(6) C(1) C(2) . . . . 11(1) no
O(1) C(6) C(8) N(2) . . . . -177(1) no
O(1) C(6) C(8) C(9) . . . . 1(1) no
O(1) C(6) C(13) N(3) . . . . 89(1) no
O(1) C(6) C(13) C(14) . . . . -87(1) no
O(2) C(18) C(5) N(1) . . . . 164(1) no
O(2) C(18) C(5) C(4) . . . . -22(1) no
O(2) C(18) C(20) N(4) . . . . -171(1) no
O(2) C(18) C(20) C(21) . . . . 13(1) no
O(2) C(18) C(25) N(5) . . . . -179(1) no
O(2) C(18) C(25) C(26) . . . . 2(1) no
N(1) Cu N(2) C(8) . . . . 42(1) no
N(1) Cu N(2) C(12) . . . . -138(1) no
N(1) Cu N(4) C(20) . . . . 50(1) no
N(1) Cu N(4) C(24) . . . . -137(1) no
N(1) Cu N(5) C(25) . . . . -42(1) no
N(1) Cu N(5) C(29) . . . . 138(1) no
N(1) C(1) C(2) C(3) . . . . 0(1) no
N(1) C(1) C(6) C(8) . . . . 73(1) no
N(1) C(1) C(6) C(13) . . . . -50(1) no
N(1) C(5) C(4) C(3) . . . . -6(1) no
N(1) C(5) C(18) C(20) . . . . 39(1) no
N(1) C(5) C(18) C(25) . . . . -81(1) no
N(2) Cu N(1) C(1) . . . . -30(1) no
N(2) Cu N(1) C(5) . . . . 134(1) no
N(2) Cu N(4) C(20) . . . . 111(2) no
N(2) Cu N(4) C(24) . . . . -76(2) no
N(2) Cu N(5) C(25) . . . . -130(1) no
N(2) Cu N(5) C(29) . . . . 51(1) no
N(2) C(8) C(6) C(1) . . . . -59(1) no
N(2) C(8) C(6) C(13) . . . . 62(1) no
N(2) C(8) C(9) C(10) . . . . 2(1) no
N(2) C(12) C(11) C(10) . . . . 0(2) no
N(3) C(13) C(6) C(1) . . . . -34(1) no
N(3) C(13) C(6) C(8) . . . . -153(1) no
N(3) C(13) C(14) C(15) . . . . -1(2) no
N(3) C(17) C(16) C(15) . . . . 1(2) no
N(4) Cu N(1) C(1) . . . . 141(1) no
N(4) Cu N(1) C(5) . . . . -56(1) no
N(4) Cu N(2) C(8) . . . . -19(2) no
N(4) Cu N(2) C(12) . . . . 161(1) no
N(4) Cu N(5) C(25) . . . . 45(1) no
N(4) Cu N(5) C(29) . . . . -135(1) no
N(4) C(20) C(18) C(5) . . . . -45(1) no
N(4) C(20) C(18) C(25) . . . . 75(1) no
N(4) C(20) C(21) C(22) . . . . 4(1) no
N(4) C(24) C(23) C(22) . . . . 0(1) no
N(5) Cu N(1) C(1) . . . . -134(1) no
N(5) Cu N(1) C(5) . . . . 30(1) no
N(5) Cu N(2) C(8) . . . . 128(1) no
N(5) Cu N(2) C(12) . . . . -52(1) no
N(5) Cu N(4) C(20) . . . . -38(1) no
N(5) Cu N(4) C(24) . . . . 136(1) no
N(5) C(25) C(18) C(5) . . . . 63(1) no
N(5) C(25) C(18) C(20) . . . . -63(1) no
N(5) C(25) C(26) C(27) . . . . 1(1) no
N(5) C(29) C(28) C(27) . . . . 0(1) no
C(1) N(1) C(5) C(4) . . . . 9(1) no
C(1) N(1) C(5) C(18) . . . . -176(1) no
C(1) C(2) C(3) C(4) . . . . 3(1) no
C(1) C(6) O(1) C(7) . . . . 82(1) no
C(1) C(6) C(8) C(9) . . . . 119(1) no
C(1) C(6) C(13) C(14) . . . . 150(1) no
C(2) C(1) N(1) C(5) . . . . -6(1) no
C(2) C(1) C(6) C(8) . . . . -103(1) no
C(2) C(1) C(6) C(13) . . . . 134(1) no
C(2) C(3) C(4) C(5) . . . . 0(1) no
C(3) C(2) C(1) C(6) . . . . 176(1) no
C(3) C(4) C(5) C(18) . . . . 179(1) no
C(4) C(5) C(18) C(20) . . . . -146(1) no
C(4) C(5) C(18) C(25) . . . . 93(1) no
C(5) N(1) C(1) C(6) . . . . 178(1) no
C(5) C(18) O(2) C(19) . . . . -60(1) no
C(5) C(18) C(20) C(21) . . . . 138(1) no
C(5) C(18) C(25) C(26) . . . . -116(1) no
C(6) C(8) N(2) C(12) . . . . 177(1) no
C(6) C(8) C(9) C(10) . . . . -177(1) no
C(6) C(13) N(3) C(17) . . . . -176(1) no
C(6) C(13) C(14) C(15) . . . . 175(1) no
C(7) O(1) C(6) C(8) . . . . -163(1) no
C(7) O(1) C(6) C(13) . . . . -41(1) no
C(8) N(2) C(12) C(11) . . . . 0(1) no
C(8) C(6) C(13) C(14) . . . . 30(1) no
C(8) C(9) C(10) C(11) . . . . -1(1) no
C(9) C(8) N(2) C(12) . . . . -1(1) no
C(9) C(8) C(6) C(13) . . . . -120(1) no
C(9) C(10) C(11) C(12) . . . . 0(1) no
C(13) N(3) C(17) C(16) . . . . -1(2) no
C(13) C(14) C(15) C(16) . . . . 1(1) no
C(14) C(13) N(3) C(17) . . . . 1(1) no
C(14) C(15) C(16) C(17) . . . . -1(2) no
C(18) C(20) N(4) C(24) . . . . 177(1) no
C(18) C(20) C(21) C(22) . . . . -179(1) no
C(18) C(25) N(5) C(29) . . . . 179(1) no
C(18) C(25) C(26) C(27) . . . . 180(1) no
C(19) O(2) C(18) C(20) . . . . 68(1) no
C(19) O(2) C(18) C(25) . . . . -176(1) no
C(20) N(4) C(24) C(23) . . . . 4(1) no
C(20) C(18) C(25) C(26) . . . . 118(1) no
C(20) C(21) C(22) C(23) . . . . -0(1) no
C(21) C(20) N(4) C(24) . . . . -6(1) no
C(21) C(20) C(18) C(25) . . . . -102(1) no
C(21) C(22) C(23) C(24) . . . . -2(1) no
C(25) N(5) C(29) C(28) . . . . 1(1) no
C(25) C(26) C(27) C(28) . . . . 1(1) no
C(26) C(25) N(5) C(29) . . . . -2(1) no
C(26) C(27) C(28) C(29) . . . . -1(1) no
